data_7231995
loop_
_publ_author_name
'Huddart, Benjamin M.'
'Brambleby, Jamie'
'Lancaster, Tom'
'Goddard, Paul A.'
'Xiao, Fan'
'Blundell, Stephen J.'
'Pratt, Francis L.'
'Singleton, John'
'Macchi, Piero'
'Scatena, Rebecca'
'Barton, Alyssa M.'
'Manson, Jamie L.'

_publ_section_title
;
 Magnetic order and enhanced exchange in the quasi-one-dimensional
 molecule-based antiferromagnet
 Cu(NO<sub>3</sub>)<sub>2</sub>(pyz)<sub>3</sub>.
;
_journal_issue 3
_journal_name_full 'Physical chemistry chemical physics : PCCP'
_journal_page_first 1014
_journal_page_last 1018
_journal_paper_doi 10.1039/c8cp07160h
_journal_volume 21
_journal_year 2019
_chemical_formula_moiety 'C12 H12 Cu1 N8 O6'
_chemical_formula_sum 'C12 H12 Cu N8 O6'
_chemical_formula_weight 427.85
_space_group_crystal_system triclinic
_space_group_IT_number 2
_space_group_name_Hall '-P 1'
_space_group_name_H-M_alt 'P -1'
_symmetry_space_group_name_Hall '-P 1'
_symmetry_space_group_name_H-M 'P -1'
_atom_sites_solution_hydrogens geom
_audit_creation_method SHELXL-2013
_audit_update_record
;
2018-12-11 deposited with the CCDC.
2018-12-14 downloaded from the CCDC.
;
_cell_angle_alpha 93.815(4)
_cell_angle_beta 111.477(5)
_cell_angle_gamma 112.513(5)
_cell_formula_units_Z 1
_cell_length_a 6.8023(3)
_cell_length_b 7.2850(4)
_cell_length_c 9.2846(5)
_cell_measurement_reflns_used 5258
_cell_measurement_temperature 173.00(10)
_cell_measurement_theta_max 28.0650
_cell_measurement_theta_min 2.4080
_cell_volume 383.91(4)
_computing_cell_refinement
;
CrysAlisPro, Agilent Technologies,
Version 1.171.37.35 (release 13-08-2014 CrysAlis171 .NET)
(compiled Aug 13 2014,18:06:01)
;
_computing_data_collection
;
CrysAlisPro, Agilent Technologies,
Version 1.171.37.35 (release 13-08-2014 CrysAlis171 .NET)
(compiled Aug 13 2014,18:06:01)
;
_computing_data_reduction
;
CrysAlisPro, Agilent Technologies,
Version 1.171.37.35 (release 13-08-2014 CrysAlis171 .NET)
(compiled Aug 13 2014,18:06:01)
;
_computing_structure_refinement 'SHELXL-2013 (Sheldrick, 2013)'
_diffrn_ambient_temperature 173.00(10)
_diffrn_detector 'CCD plate'
_diffrn_detector_area_resol_mean 16.0965
_diffrn_detector_type Eos
_diffrn_measured_fraction_theta_full 1.000
_diffrn_measured_fraction_theta_max 0.922
_diffrn_measurement_device_type 'SuperNova, Single source at offset, Eos'
_diffrn_measurement_method '\w scans'
_diffrn_radiation_monochromator mirror
_diffrn_radiation_type MoK\a
_diffrn_radiation_wavelength 0.71073
_diffrn_reflns_av_R_equivalents 0.0191
_diffrn_reflns_av_unetI/netI 0.0158
_diffrn_reflns_Laue_measured_fraction_full 1.000
_diffrn_reflns_Laue_measured_fraction_max 0.922
_diffrn_reflns_limit_h_max 8
_diffrn_reflns_limit_h_min -9
_diffrn_reflns_limit_k_max 9
_diffrn_reflns_limit_k_min -9
_diffrn_reflns_limit_l_max 12
_diffrn_reflns_limit_l_min -12
_diffrn_reflns_number 6378
_diffrn_reflns_point_group_measured_fraction_full 1.000
_diffrn_reflns_point_group_measured_fraction_max 0.922
_diffrn_reflns_theta_full 25.242
_diffrn_reflns_theta_max 28.148
_diffrn_reflns_theta_min 2.429
_diffrn_source 'SuperNova (Mo) X-ray Source'
_exptl_absorpt_coefficient_mu 1.479
_exptl_absorpt_correction_T_max 0.814
_exptl_absorpt_correction_T_min 0.374
_exptl_absorpt_correction_type gaussian
_exptl_absorpt_process_details
;
CrysAlisPro 1.171.39.43c (Rigaku Oxford Diffraction, 2018)
Numerical absorption correction based on gaussian integration over
            a multifaceted crystal model
Empirical absorption correction using spherical harmonics,
 implemented in SCALE3 ABSPACK scaling algorithm.
;
_exptl_crystal_colour blue
_exptl_crystal_density_diffrn 1.851
_exptl_crystal_description prism
_exptl_crystal_F_000 217
_exptl_crystal_size_max 0.516
_exptl_crystal_size_mid 0.214
_exptl_crystal_size_min 0.177
_refine_diff_density_max 0.360
_refine_diff_density_min -0.333
_refine_diff_density_rms 0.059
_refine_ls_extinction_coef 0.059(4)
_refine_ls_extinction_expression Fc^*^=kFc[1+0.001xFc^2^\l^3^/sin(2\q)]^-1/4^
_refine_ls_extinction_method SHELXL
_refine_ls_goodness_of_fit_ref 1.103
_refine_ls_hydrogen_treatment constr
_refine_ls_matrix_type full
_refine_ls_number_parameters 125
_refine_ls_number_reflns 1737
_refine_ls_number_restraints 0
_refine_ls_restrained_S_all 1.103
_refine_ls_R_factor_all 0.0204
_refine_ls_R_factor_gt 0.0203
_refine_ls_shift/su_max 0.000
_refine_ls_shift/su_mean 0.000
_refine_ls_structure_factor_coef Fsqd
_refine_ls_weighting_details 'w=1/[\s^2^(Fo^2^)+(0.0235P)^2^+0.2767P] where P=(Fo^2^+2Fc^2^)/3'
_refine_ls_weighting_scheme calc
_refine_ls_wR_factor_gt 0.0542
_refine_ls_wR_factor_ref 0.0543
_reflns_Friedel_coverage 0.000
_reflns_number_gt 1723
_reflns_number_total 1737
_reflns_threshold_expression 'I > 2\s(I)'
_cod_data_source_file c8cp07160h2.cif
_cod_data_source_block shelx
_cod_depositor_comments 'Adding full bibliography for 7231995.cif.'
_cod_original_formula_sum 'C12 H12 Cu1 N8 O6'
_cod_database_code 7231995
_shelx_space_group_comment
;
The symmetry employed for this shelxl refinement is uniquely defined
by the following loop, which should always be used as a source of
symmetry information in preference to the above space-group names.
They are only intended as comments.
;
_oxdiff_exptl_absorpt_empirical_full_min 0.682
_oxdiff_exptl_absorpt_empirical_full_max 1.596
_shelxl_version_number 2013-4

loop_
_space_group_symop_operation_xyz
'x, y, z'
'-x, -y, -z'

loop_
_atom_site_label
_atom_site_type_symbol
_atom_site_fract_x
_atom_site_fract_y
_atom_site_fract_z
_atom_site_U_iso_or_equiv
_atom_site_adp_type
_atom_site_occupancy
_atom_site_site_symmetry_order
_atom_site_calc_flag
_atom_site_refinement_flags_posn
_atom_site_refinement_flags_adp
_atom_site_refinement_flags_occupancy
Cu1 Cu 1.0000 0.5000 0.5000 0.00888(10) Uani 1 2 d S . P
N3 N 0.7029(2) 0.49680(17) 0.50079(14) 0.0095(2) Uani 1 1 d . . .
O1 O 0.81445(19) 0.14988(16) 0.36098(13) 0.0176(2) Uani 1 1 d . . .
N1 N 0.9199(2) 0.58285(18) 0.28409(14) 0.0114(2) Uani 1 1 d . . .
O2 O 0.4621(2) -0.0158(2) 0.17181(16) 0.0319(3) Uani 1 1 d . . .
O3 O 0.5837(3) -0.1506(2) 0.36468(18) 0.0406(4) Uani 1 1 d . . .
N2 N 0.8269(2) 0.7037(2) -0.00380(16) 0.0196(3) Uani 1 1 d . . .
N4 N 0.6164(2) -0.00780(19) 0.29876(16) 0.0163(3) Uani 1 1 d . . .
C6 C 0.7086(2) 0.6101(2) 0.62282(17) 0.0112(3) Uani 1 1 d . . .
H6 H 0.8517 0.6882 0.7101 0.013 Uiso 1 1 calc R U .
C5 C 0.4939(2) 0.3862(2) 0.37763(16) 0.0111(3) Uani 1 1 d . . .
H5 H 0.4842 0.3056 0.2910 0.013 Uiso 1 1 calc R U .
C1 C 0.8023(3) 0.4455(2) 0.14281(17) 0.0142(3) Uani 1 1 d . . .
H1 H 0.7495 0.3067 0.1401 0.017 Uiso 1 1 calc R U .
C2 C 0.7583(3) 0.5075(2) 0.00095(18) 0.0168(3) Uani 1 1 d . . .
H2 H 0.6779 0.4083 -0.0946 0.020 Uiso 1 1 calc R U .
C4 C 0.9875(3) 0.7805(2) 0.28063(18) 0.0191(3) Uani 1 1 d . . .
H4 H 1.0672 0.8804 0.3757 0.023 Uiso 1 1 calc R U .
C3 C 0.9397(3) 0.8377(2) 0.13652(19) 0.0238(4) Uani 1 1 d . . .
H3 H 0.9891 0.9762 0.1384 0.029 Uiso 1 1 calc R U .

loop_
_atom_site_aniso_label
_atom_site_aniso_U_11
_atom_site_aniso_U_22
_atom_site_aniso_U_33
_atom_site_aniso_U_23
_atom_site_aniso_U_13
_atom_site_aniso_U_12
Cu1 0.00841(13) 0.01339(14) 0.00806(14) 0.00420(9) 0.00485(9) 0.00639(9)
N3 0.0103(5) 0.0108(5) 0.0097(5) 0.0040(4) 0.0054(4) 0.0056(4)
O1 0.0174(5) 0.0131(5) 0.0170(5) 0.0013(4) 0.0063(4) 0.0027(4)
N1 0.0109(5) 0.0153(6) 0.0111(6) 0.0047(5) 0.0060(4) 0.0072(5)
O2 0.0257(6) 0.0247(6) 0.0265(7) 0.0021(5) -0.0040(5) 0.0076(5)
O3 0.0486(9) 0.0213(6) 0.0359(8) 0.0174(6) 0.0134(7) 0.0023(6)
N2 0.0272(7) 0.0182(6) 0.0126(6) 0.0055(5) 0.0079(5) 0.0094(5)
N4 0.0196(6) 0.0121(6) 0.0167(6) 0.0023(5) 0.0087(5) 0.0057(5)
C6 0.0102(6) 0.0127(6) 0.0097(6) 0.0021(5) 0.0039(5) 0.0047(5)
C5 0.0125(6) 0.0126(6) 0.0097(6) 0.0024(5) 0.0058(5) 0.0062(5)
C1 0.0152(7) 0.0136(7) 0.0141(7) 0.0038(5) 0.0066(6) 0.0062(5)
C2 0.0186(7) 0.0169(7) 0.0113(7) 0.0019(6) 0.0047(6) 0.0063(6)
C4 0.0266(8) 0.0154(7) 0.0125(7) 0.0029(6) 0.0071(6) 0.0079(6)
C3 0.0386(10) 0.0138(7) 0.0158(8) 0.0057(6) 0.0099(7) 0.0095(7)

loop_
_atom_type_symbol
_atom_type_description
_atom_type_scat_dispersion_real
_atom_type_scat_dispersion_imag
_atom_type_scat_source
C C 0.0033 0.0016 'International Tables Vol C Tables 4.2.6.8 and 6.1.1.4'
H H 0.0000 0.0000 'International Tables Vol C Tables 4.2.6.8 and 6.1.1.4'
N N 0.0061 0.0033 'International Tables Vol C Tables 4.2.6.8 and 6.1.1.4'
O O 0.0106 0.0060 'International Tables Vol C Tables 4.2.6.8 and 6.1.1.4'
Cu Cu 0.3201 1.2651 'International Tables Vol C Tables 4.2.6.8 and 6.1.1.4'

loop_
_geom_angle_atom_site_label_1
_geom_angle_atom_site_label_2
_geom_angle_atom_site_label_3
_geom_angle
_geom_angle_site_symmetry_1
_geom_angle_site_symmetry_3
N3 Cu1 N3 180.0 2_766 .
N3 Cu1 N1 90.68(5) 2_766 .
N3 Cu1 N1 89.32(5) . .
N3 Cu1 N1 89.33(5) 2_766 2_766
N3 Cu1 N1 90.68(5) . 2_766
N1 Cu1 N1 180.0 . 2_766
N3 Cu1 O1 85.97(4) 2_766 .
N3 Cu1 O1 94.03(4) . .
N1 Cu1 O1 89.73(4) . .
N1 Cu1 O1 90.27(4) 2_766 .
N3 Cu1 O1 94.03(4) 2_766 2_766
N3 Cu1 O1 85.97(4) . 2_766
N1 Cu1 O1 90.27(4) . 2_766
N1 Cu1 O1 89.73(4) 2_766 2_766
O1 Cu1 O1 180.00(6) . 2_766
C6 N3 C5 117.51(12) . .
C6 N3 Cu1 121.06(9) . .
C5 N3 Cu1 121.40(9) . .
N4 O1 Cu1 142.42(9) . .
C4 N1 C1 116.87(12) . .
C4 N1 Cu1 120.32(10) . .
C1 N1 Cu1 122.81(10) . .
C3 N2 C2 115.80(14) . .
O3 N4 O2 121.24(14) . .
O3 N4 O1 119.36(14) . .
O2 N4 O1 119.40(13) . .
N3 C6 C5 121.52(13) . 2_666
N3 C6 H6 119.2 . .
C5 C6 H6 119.2 2_666 .
N3 C5 C6 120.97(13) . 2_666
N3 C5 H5 119.5 . .
C6 C5 H5 119.5 2_666 .
N1 C1 C2 121.08(13) . .
N1 C1 H1 119.5 . .
C2 C1 H1 119.5 . .
N2 C2 C1 122.53(14) . .
N2 C2 H2 118.7 . .
C1 C2 H2 118.7 . .
N1 C4 C3 120.68(14) . .
N1 C4 H4 119.7 . .
C3 C4 H4 119.7 . .
N2 C3 C4 123.02(15) . .
N2 C3 H3 118.5 . .
C4 C3 H3 118.5 . .

loop_
_geom_bond_atom_site_label_1
_geom_bond_atom_site_label_2
_geom_bond_distance
_geom_bond_site_symmetry_2
Cu1 N3 2.0150(11) 2_766
Cu1 N3 2.0150(11) .
Cu1 N1 2.0719(12) .
Cu1 N1 2.0719(12) 2_766
Cu1 O1 2.3809(11) .
Cu1 O1 2.3809(11) 2_766
N3 C6 1.3359(18) .
N3 C5 1.3370(18) .
O1 N4 1.2746(16) .
N1 C4 1.3401(19) .
N1 C1 1.3437(19) .
O2 N4 1.2383(18) .
O3 N4 1.2300(18) .
N2 C3 1.328(2) .
N2 C2 1.333(2) .
C6 C5 1.3866(19) 2_666
C6 H6 0.9300 .
C5 C6 1.3866(19) 2_666
C5 H5 0.9300 .
C1 C2 1.386(2) .
C1 H1 0.9300 .
C2 H2 0.9300 .
C4 C3 1.389(2) .
C4 H4 0.9300 .
C3 H3 0.9300 .
